data_4512280
loop_
_publ_author_name
'Hain, Malia S.'
'Fukuda, Yoko'
'Rojas Ram\'irez, Carolina'
'Winer, Benjamin Y.'
'Winslow, Stephanie E.'
'Pike, Robert D.'
'Bebout, Deborah C.'

_publ_section_title
;
 Staging Bonding between Group 12 Metal Ions and Neutral Selenium Donors:
 Intermolecular Interactions of Mixed N,Se Donor Ligands and Anions
;
_journal_issue 12
_journal_name_full 'Crystal Growth &amp; Design'
_journal_page_first 6497
_journal_paper_doi 10.1021/cg501395p
_journal_volume 14
_journal_year 2014
_chemical_formula_moiety 'C24 H24 Cd2 Cl4 N4 Se2'
_chemical_formula_sum 'C24 H24 Cd2 Cl4 N4 Se2'
_chemical_formula_weight 892.99
_chemical_name_systematic
; 
bis(\m2-chloro)-dichloro-bis(bis(2-pyridylmethyl)selenide)-di-cadmium(ii)
;
_space_group_crystal_system triclinic
_space_group_IT_number 2
_space_group_name_Hall '-P 1'
_space_group_name_H-M_alt 'P -1'
_symmetry_space_group_name_Hall '-P 1'
_symmetry_space_group_name_H-M 'P -1'
_atom_sites_solution_hydrogens geom
_audit_creation_method SHELXL-2014/5
_cell_angle_alpha 80.1220(9)
_cell_angle_beta 88.2713(10)
_cell_angle_gamma 78.0084(9)
_cell_formula_units_Z 2
_cell_length_a 9.4838(2)
_cell_length_b 10.3298(2)
_cell_length_c 15.2472(3)
_cell_measurement_reflns_used 9949
_cell_measurement_temperature 100(2)
_cell_measurement_theta_max 72.20
_cell_measurement_theta_min 2.94
_cell_volume 1439.42(5)
_computing_cell_refinement 'SAINTPLUS (Bruker AXS, 2004)'
_computing_data_collection 'APEX2 (Bruker AXS, 2004)'
_computing_data_reduction SAINTPLUS
_computing_molecular_graphics 'SHELXLE (Hubschle, 2011)'
_computing_publication_material 'Mercury 3.3 (CCDC, 2014)'
_computing_structure_refinement 'SHELXL-2014/5 (Sheldrick, 2014)'
_computing_structure_solution 'SHELXS97 (Sheldrick, 1997)'
_diffrn_ambient_temperature 100(2)
_diffrn_measured_fraction_theta_full 0.960
_diffrn_measured_fraction_theta_max 0.976
_diffrn_measurement_device_type 'Bruker SMART APEX II CCD'
_diffrn_measurement_method '\w and \y'
_diffrn_radiation_monochromator graphite
_diffrn_radiation_type CuK\a
_diffrn_radiation_wavelength 1.54178
_diffrn_reflns_av_R_equivalents 0.0513
_diffrn_reflns_av_unetI/netI 0.0398
_diffrn_reflns_Laue_measured_fraction_full 0.960
_diffrn_reflns_Laue_measured_fraction_max 0.976
_diffrn_reflns_limit_h_max 11
_diffrn_reflns_limit_h_min -10
_diffrn_reflns_limit_k_max 12
_diffrn_reflns_limit_k_min -12
_diffrn_reflns_limit_l_max 18
_diffrn_reflns_limit_l_min -18
_diffrn_reflns_number 25760
_diffrn_reflns_point_group_measured_fraction_full 0.960
_diffrn_reflns_point_group_measured_fraction_max 0.976
_diffrn_reflns_theta_full 67.679
_diffrn_reflns_theta_max 66.999
_diffrn_reflns_theta_min 2.942
_exptl_absorpt_coefficient_mu 18.316
_exptl_absorpt_correction_T_max 0.6336
_exptl_absorpt_correction_T_min 0.2316
_exptl_absorpt_correction_type numerical
_exptl_absorpt_process_details 'SADABS (Sheldrick, 2004)'
_exptl_crystal_colour colourless
_exptl_crystal_density_diffrn 2.060
_exptl_crystal_description plate
_exptl_crystal_F_000 856
_exptl_crystal_size_max 0.188
_exptl_crystal_size_mid 0.152
_exptl_crystal_size_min 0.080
_refine_diff_density_max 1.290
_refine_diff_density_min -0.908
_refine_diff_density_rms 0.124
_refine_ls_extinction_method none
_refine_ls_goodness_of_fit_ref 1.020
_refine_ls_hydrogen_treatment constr
_refine_ls_matrix_type full
_refine_ls_number_parameters 325
_refine_ls_number_reflns 5004
_refine_ls_number_restraints 0
_refine_ls_restrained_S_all 1.020
_refine_ls_R_factor_all 0.0334
_refine_ls_R_factor_gt 0.0292
_refine_ls_shift/su_max 0.002
_refine_ls_shift/su_mean 0.000
_refine_ls_structure_factor_coef Fsqd
_refine_ls_weighting_details 'w=1/[\s^2^(Fo^2^)+(0.0457P)^2^+1.0327P] where P=(Fo^2^+2Fc^2^)/3'
_refine_ls_weighting_scheme calc
_refine_ls_wR_factor_gt 0.0731
_refine_ls_wR_factor_ref 0.0750
_reflns_Friedel_coverage 0.000
_reflns_number_gt 4540
_reflns_number_total 5004
_reflns_threshold_expression 'I > 2\s(I)'
_cod_data_source_file cg501395p_si_002.cif
_cod_data_source_block p1bar_Compound_2
_cod_depositor_comments 'Adding full bibliography for 4512278--4512284.cif.'
_cod_database_code 4512280
_shelx_space_group_comment
;
The symmetry employed for this shelxl refinement is uniquely defined
by the following loop, which should always be used as a source of
symmetry information in preference to the above space-group names.
They are only intended as comments.
;
_shelx_estimated_absorpt_t_min 0.130
_shelx_estimated_absorpt_t_max 0.322
_shelxl_version_number 2014/5

loop_
_space_group_symop_operation_xyz
'x, y, z'
'-x, -y, -z'

loop_
_atom_site_label
_atom_site_type_symbol
_atom_site_fract_x
_atom_site_fract_y
_atom_site_fract_z
_atom_site_U_iso_or_equiv
_atom_site_adp_type
_atom_site_occupancy
_atom_site_site_symmetry_order
_atom_site_calc_flag
_atom_site_refinement_flags_posn
_atom_site_refinement_flags_adp
Cd1 Cd 0.55344(2) 0.10008(2) 0.08182(2) 0.01229(8) Uani 1 1 d . .
Se1 Se 0.76867(4) -0.13234(4) 0.13651(3) 0.01621(10) Uani 1 1 d . .
Cl1 Cl 0.38839(8) -0.07143(8) 0.08928(5) 0.01443(17) Uani 1 1 d . .
Cl2 Cl 0.38017(9) 0.31996(8) 0.06489(6) 0.01651(18) Uani 1 1 d . .
N1 N 0.5785(3) 0.0873(3) 0.2402(2) 0.0147(6) Uani 1 1 d . .
N2 N 0.7701(3) 0.1819(3) 0.0704(2) 0.0139(6) Uani 1 1 d . .
C1 C 0.5361(4) 0.1994(4) 0.2765(3) 0.0178(8) Uani 1 1 d . .
H1 H 0.4984 0.2815 0.2385 0.021 Uiso 1 1 calc R U
C2 C 0.5455(4) 0.1994(4) 0.3668(3) 0.0210(8) Uani 1 1 d . .
H2 H 0.5133 0.2797 0.3905 0.025 Uiso 1 1 calc R U
C3 C 0.6024(4) 0.0808(4) 0.4218(3) 0.0223(8) Uani 1 1 d . .
H3 H 0.6102 0.0782 0.4840 0.027 Uiso 1 1 calc R U
C4 C 0.6479(4) -0.0344(4) 0.3855(3) 0.0197(8) Uani 1 1 d . .
H4 H 0.6885 -0.1169 0.4223 0.024 Uiso 1 1 calc R U
C5 C 0.6335(4) -0.0279(4) 0.2942(3) 0.0148(7) Uani 1 1 d . .
C6 C 0.6805(4) -0.1540(4) 0.2550(3) 0.0179(8) Uani 1 1 d . .
H6A H 0.5955 -0.1946 0.2514 0.021 Uiso 1 1 calc R U
H6B H 0.7505 -0.2185 0.2964 0.021 Uiso 1 1 calc R U
C7 C 0.9108(4) -0.0267(4) 0.1561(3) 0.0211(8) Uani 1 1 d . .
H7A H 0.9019 -0.0103 0.2183 0.025 Uiso 1 1 calc R U
H7B H 1.0082 -0.0814 0.1496 0.025 Uiso 1 1 calc R U
C8 C 0.8996(4) 0.1069(4) 0.0953(2) 0.0149(7) Uani 1 1 d . .
C9 C 1.0255(4) 0.1532(4) 0.0700(3) 0.0173(8) Uani 1 1 d . .
H9 H 1.1170 0.0984 0.0875 0.021 Uiso 1 1 calc R U
C10 C 1.0164(4) 0.2781(4) 0.0198(3) 0.0193(8) Uani 1 1 d . .
H10 H 1.1017 0.3104 0.0029 0.023 Uiso 1 1 calc R U
C11 C 0.8820(4) 0.3577(4) -0.0064(2) 0.0172(8) Uani 1 1 d . .
H11 H 0.8730 0.4446 -0.0413 0.021 Uiso 1 1 calc R U
C12 C 0.7619(4) 0.3044(4) 0.0205(3) 0.0171(8) Uani 1 1 d . .
H12 H 0.6693 0.3569 0.0030 0.021 Uiso 1 1 calc R U
Cd2 Cd 0.89369(3) 0.42033(3) 0.42814(2) 0.01927(9) Uani 1 1 d . .
Se2 Se 1.01980(4) 0.52854(4) 0.26563(3) 0.02313(11) Uani 1 1 d . .
Cl3 Cl 0.85285(12) 0.64414(10) 0.48697(7) 0.0330(3) Uani 1 1 d . .
Cl4 Cl 0.73767(11) 0.30347(11) 0.53233(6) 0.0289(2) Uani 1 1 d . .
N3 N 0.7033(4) 0.5010(3) 0.3193(2) 0.0173(7) Uani 1 1 d . .
N4 N 1.0064(3) 0.2329(3) 0.3613(2) 0.0179(7) Uani 1 1 d . .
C13 C 0.5682(4) 0.5353(4) 0.3491(3) 0.0178(8) Uani 1 1 d . .
H13 H 0.5534 0.5300 0.4114 0.021 Uiso 1 1 calc R U
C14 C 0.4492(4) 0.5781(4) 0.2926(3) 0.0217(8) Uani 1 1 d . .
H14 H 0.3548 0.6003 0.3158 0.026 Uiso 1 1 calc R U
C15 C 0.4712(4) 0.5877(4) 0.2022(3) 0.0218(8) Uani 1 1 d . .
H15 H 0.3918 0.6157 0.1620 0.026 Uiso 1 1 calc R U
C16 C 0.6099(5) 0.5560(4) 0.1706(3) 0.0203(8) Uani 1 1 d . .
H16 H 0.6272 0.5637 0.1084 0.024 Uiso 1 1 calc R U
C17 C 0.7245(4) 0.5125(4) 0.2312(3) 0.0159(7) Uani 1 1 d . .
C18 C 0.8758(4) 0.4741(4) 0.1972(3) 0.0198(8) Uani 1 1 d . .
H18A H 0.8793 0.5167 0.1340 0.024 Uiso 1 1 calc R U
H18B H 0.9008 0.3756 0.1998 0.024 Uiso 1 1 calc R U
C19 C 1.1688(4) 0.3642(4) 0.2748(3) 0.0253(9) Uani 1 1 d . .
H19A H 1.2142 0.3606 0.2157 0.030 Uiso 1 1 calc R U
H19B H 1.2442 0.3700 0.3166 0.030 Uiso 1 1 calc R U
C20 C 1.1186(4) 0.2349(4) 0.3053(2) 0.0201(8) Uani 1 1 d . .
C21 C 1.1955(4) 0.1177(4) 0.2786(3) 0.0225(8) Uani 1 1 d . .
H21 H 1.2719 0.1216 0.2371 0.027 Uiso 1 1 calc R U
C22 C 1.1600(5) -0.0039(4) 0.3128(3) 0.0251(9) Uani 1 1 d . .
H22 H 1.2136 -0.0848 0.2968 0.030 Uiso 1 1 calc R U
C23 C 1.0449(5) -0.0061(4) 0.3709(3) 0.0220(8) Uani 1 1 d . .
H23 H 1.0180 -0.0883 0.3955 0.026 Uiso 1 1 calc R U
C24 C 0.9703(4) 0.1145(4) 0.3922(3) 0.0201(8) Uani 1 1 d . .
H24 H 0.8896 0.1134 0.4305 0.024 Uiso 1 1 calc R U

loop_
_atom_site_aniso_label
_atom_site_aniso_U_11
_atom_site_aniso_U_22
_atom_site_aniso_U_33
_atom_site_aniso_U_23
_atom_site_aniso_U_13
_atom_site_aniso_U_12
Cd1 0.00809(13) 0.01307(14) 0.01497(13) -0.00252(9) -0.00156(9) -0.00015(9)
Se1 0.01481(19) 0.0143(2) 0.01792(19) -0.00400(15) -0.00092(15) 0.00185(14)
Cl1 0.0126(4) 0.0151(4) 0.0158(4) -0.0025(3) 0.0002(3) -0.0031(3)
Cl2 0.0121(4) 0.0161(4) 0.0181(4) -0.0010(3) -0.0004(3) 0.0028(3)
N1 0.0126(14) 0.0168(16) 0.0157(15) -0.0054(13) 0.0000(12) -0.0030(11)
N2 0.0099(14) 0.0169(16) 0.0158(14) -0.0064(13) -0.0005(12) -0.0019(11)
C1 0.0157(18) 0.0144(19) 0.0225(19) -0.0026(15) -0.0004(16) -0.0017(13)
C2 0.023(2) 0.018(2) 0.022(2) -0.0084(16) 0.0022(17) -0.0033(15)
C3 0.027(2) 0.023(2) 0.0159(18) -0.0033(16) 0.0050(16) -0.0050(16)
C4 0.0219(19) 0.017(2) 0.0180(18) -0.0004(15) 0.0037(16) -0.0025(15)
C5 0.0102(16) 0.0153(19) 0.0187(18) -0.0004(15) 0.0019(14) -0.0042(13)
C6 0.0204(18) 0.0114(18) 0.0198(18) -0.0006(15) 0.0003(15) -0.0004(14)
C7 0.0123(17) 0.024(2) 0.025(2) -0.0032(17) -0.0015(16) 0.0016(14)
C8 0.0105(16) 0.022(2) 0.0130(16) -0.0089(15) -0.0006(14) -0.0004(14)
C9 0.0091(16) 0.024(2) 0.0188(18) -0.0102(16) 0.0001(15) 0.0015(14)
C10 0.0123(17) 0.026(2) 0.0225(19) -0.0127(17) 0.0052(16) -0.0048(15)
C11 0.0191(18) 0.0181(19) 0.0153(17) -0.0059(15) 0.0004(15) -0.0038(14)
C12 0.0146(18) 0.020(2) 0.0167(17) -0.0051(15) -0.0005(15) -0.0018(14)
Cd2 0.02226(15) 0.01856(16) 0.01469(14) -0.00530(10) -0.00413(11) 0.00363(10)
Se2 0.0204(2) 0.0199(2) 0.0282(2) -0.00329(17) 0.00167(18) -0.00291(16)
Cl3 0.0338(5) 0.0251(5) 0.0364(6) -0.0161(4) -0.0219(5) 0.0143(4)
Cl4 0.0346(5) 0.0292(5) 0.0161(4) -0.0009(4) 0.0064(4) 0.0054(4)
N3 0.0202(16) 0.0162(16) 0.0144(15) -0.0028(12) -0.0033(13) -0.0005(12)
N4 0.0185(16) 0.0198(17) 0.0143(15) -0.0049(13) 0.0002(13) 0.0003(12)
C13 0.0222(19) 0.018(2) 0.0133(17) -0.0025(15) 0.0036(15) -0.0040(14)
C14 0.0196(19) 0.017(2) 0.028(2) -0.0024(16) -0.0022(17) -0.0022(14)
C15 0.024(2) 0.016(2) 0.025(2) -0.0038(16) -0.0089(17) -0.0003(15)
C16 0.030(2) 0.0150(19) 0.0151(18) -0.0014(15) -0.0018(16) -0.0023(15)
C17 0.0226(19) 0.0102(18) 0.0146(17) -0.0023(14) -0.0003(15) -0.0023(14)
C18 0.023(2) 0.020(2) 0.0145(17) -0.0029(15) 0.0010(16) -0.0022(15)
C19 0.0173(19) 0.026(2) 0.031(2) -0.0050(18) 0.0032(17) -0.0004(15)
C20 0.0186(19) 0.025(2) 0.0144(17) -0.0028(16) -0.0047(15) 0.0008(15)
C21 0.0147(18) 0.031(2) 0.0216(19) -0.0086(17) -0.0008(16) -0.0016(15)
C22 0.023(2) 0.025(2) 0.026(2) -0.0103(17) -0.0063(18) 0.0036(16)
C23 0.027(2) 0.020(2) 0.0177(18) -0.0033(16) -0.0056(17) -0.0003(15)
C24 0.0208(19) 0.024(2) 0.0156(17) -0.0025(15) -0.0029(16) -0.0038(15)

loop_
_atom_type_symbol
_atom_type_description
_atom_type_scat_dispersion_real
_atom_type_scat_dispersion_imag
_atom_type_scat_source
C C 0.0181 0.0091 'International Tables Vol C Tables 4.2.6.8 and 6.1.1.4'
H H 0.0000 0.0000 'International Tables Vol C Tables 4.2.6.8 and 6.1.1.4'
N N 0.0311 0.0180 'International Tables Vol C Tables 4.2.6.8 and 6.1.1.4'
Cl Cl 0.3639 0.7018 'International Tables Vol C Tables 4.2.6.8 and 6.1.1.4'
Se Se -0.7943 1.1372 'International Tables Vol C Tables 4.2.6.8 and 6.1.1.4'
Cd Cd 0.1185 4.6533 'International Tables Vol C Tables 4.2.6.8 and 6.1.1.4'

loop_
_geom_angle_atom_site_label_1
_geom_angle_atom_site_label_2
_geom_angle_atom_site_label_3
_geom_angle
_geom_angle_site_symmetry_1
_geom_angle_site_symmetry_3
N2 Cd1 N1 85.54(10) . .
N2 Cd1 Cl2 98.22(8) . .
N1 Cd1 Cl2 93.16(8) . .
N2 Cd1 Cl1 158.08(8) . .
N1 Cd1 Cl1 96.99(7) . .
Cl2 Cd1 Cl1 103.35(3) . .
N2 Cd1 Cl1 83.06(8) . 2_655
N1 Cd1 Cl1 162.01(7) . 2_655
Cl2 Cd1 Cl1 102.20(3) . 2_655
Cl1 Cd1 Cl1 88.61(3) . 2_655
N2 Cd1 Se1 76.31(8) . .
N1 Cd1 Se1 74.86(7) . .
Cl2 Cd1 Se1 167.05(2) . .
Cl1 Cd1 Se1 83.32(2) . .
Cl1 Cd1 Se1 88.91(2) 2_655 .
C7 Se1 C6 100.34(17) . .
C7 Se1 Cd1 92.65(11) . .
C6 Se1 Cd1 89.73(11) . .
Cd1 Cl1 Cd1 91.39(3) . 2_655
C5 N1 C1 118.3(3) . .
C5 N1 Cd1 122.3(2) . .
C1 N1 Cd1 119.4(2) . .
C8 N2 C12 119.0(3) . .
C8 N2 Cd1 124.3(3) . .
C12 N2 Cd1 115.5(2) . .
N1 C1 C2 122.6(3) . .
N1 C1 H1 118.7 . .
C2 C1 H1 118.7 . .
C3 C2 C1 118.7(4) . .
C3 C2 H2 120.7 . .
C1 C2 H2 120.7 . .
C2 C3 C4 119.4(4) . .
C2 C3 H3 120.3 . .
C4 C3 H3 120.3 . .
C3 C4 C5 119.0(4) . .
C3 C4 H4 120.5 . .
C5 C4 H4 120.5 . .
N1 C5 C4 122.0(4) . .
N1 C5 C6 119.0(3) . .
C4 C5 C6 119.0(3) . .
C5 C6 Se1 116.0(3) . .
C5 C6 H6A 108.3 . .
Se1 C6 H6A 108.3 . .
C5 C6 H6B 108.3 . .
Se1 C6 H6B 108.3 . .
H6A C6 H6B 107.4 . .
C8 C7 Se1 116.2(3) . .
C8 C7 H7A 108.2 . .
Se1 C7 H7A 108.2 . .
C8 C7 H7B 108.2 . .
Se1 C7 H7B 108.2 . .
H7A C7 H7B 107.4 . .
N2 C8 C9 121.0(4) . .
N2 C8 C7 119.9(3) . .
C9 C8 C7 119.1(3) . .
C10 C9 C8 119.7(3) . .
C10 C9 H9 120.2 . .
C8 C9 H9 120.2 . .
C9 C10 C11 120.0(4) . .
C9 C10 H10 120.0 . .
C11 C10 H10 120.0 . .
C12 C11 C10 117.0(4) . .
C12 C11 H11 121.5 . .
C10 C11 H11 121.5 . .
N2 C12 C11 123.3(3) . .
N2 C12 H12 118.4 . .
C11 C12 H12 118.4 . .
N4 Cd2 N3 95.33(11) . .
N4 Cd2 Cl4 97.36(9) . .
N3 Cd2 Cl4 92.09(8) . .
N4 Cd2 Cl3 160.97(9) . .
N3 Cd2 Cl3 93.30(8) . .
Cl4 Cd2 Cl3 99.23(4) . .
N4 Cd2 Cl3 80.23(8) . 2_766
N3 Cd2 Cl3 164.65(9) . 2_766
Cl4 Cd2 Cl3 103.02(4) . 2_766
Cl3 Cd2 Cl3 87.00(3) . 2_766
N4 Cd2 Se2 73.74(8) . .
N3 Cd2 Se2 72.52(8) . .
Cl4 Cd2 Se2 161.01(3) . .
Cl3 Cd2 Se2 92.85(3) . .
Cl3 Cd2 Se2 92.14(3) 2_766 .
C19 Se2 C18 98.41(18) . .
C19 Se2 Cd2 90.01(13) . .
C18 Se2 Cd2 89.70(11) . .
Cd2 Cl3 Cd2 93.00(3) . 2_766
C13 N3 C17 118.5(3) . .
C13 N3 Cd2 117.7(2) . .
C17 N3 Cd2 123.8(3) . .
C24 N4 C20 118.4(4) . .
C24 N4 Cd2 117.4(3) . .
C20 N4 Cd2 123.4(3) . .
N3 C13 C14 122.7(4) . .
N3 C13 H13 118.6 . .
C14 C13 H13 118.6 . .
C15 C14 C13 118.5(4) . .
C15 C14 H14 120.8 . .
C13 C14 H14 120.8 . .
C14 C15 C16 119.3(4) . .
C14 C15 H15 120.4 . .
C16 C15 H15 120.4 . .
C15 C16 C17 119.2(4) . .
C15 C16 H16 120.4 . .
C17 C16 H16 120.4 . .
N3 C17 C16 121.7(4) . .
N3 C17 C18 118.9(3) . .
C16 C17 C18 119.4(3) . .
C17 C18 Se2 112.8(3) . .
C17 C18 H18A 109.0 . .
Se2 C18 H18A 109.0 . .
C17 C18 H18B 109.0 . .
Se2 C18 H18B 109.0 . .
H18A C18 H18B 107.8 . .
C20 C19 Se2 115.9(3) . .
C20 C19 H19A 108.3 . .
Se2 C19 H19A 108.3 . .
C20 C19 H19B 108.3 . .
Se2 C19 H19B 108.3 . .
H19A C19 H19B 107.4 . .
N4 C20 C21 121.4(4) . .
N4 C20 C19 119.7(4) . .
C21 C20 C19 118.7(4) . .
C22 C21 C20 119.6(4) . .
C22 C21 H21 120.2 . .
C20 C21 H21 120.2 . .
C21 C22 C23 118.9(4) . .
C21 C22 H22 120.5 . .
C23 C22 H22 120.5 . .
C22 C23 C24 118.3(4) . .
C22 C23 H23 120.8 . .
C24 C23 H23 120.8 . .
N4 C24 C23 123.3(4) . .
N4 C24 H24 118.4 . .
C23 C24 H24 118.4 . .

loop_
_geom_bond_atom_site_label_1
_geom_bond_atom_site_label_2
_geom_bond_distance
_geom_bond_site_symmetry_2
Cd1 N2 2.369(3) .
Cd1 N1 2.412(3) .
Cd1 Cl2 2.4899(8) .
Cd1 Cl1 2.5835(8) .
Cd1 Cl1 2.7034(9) 2_655
Cd1 Se1 2.8294(4) .
Se1 C7 1.961(4) .
Se1 C6 1.964(4) .
Cl1 Cd1 2.7034(9) 2_655
N1 C5 1.341(5) .
N1 C1 1.349(5) .
N2 C8 1.337(5) .
N2 C12 1.349(5) .
C1 C2 1.383(6) .
C1 H1 0.9500 .
C2 C3 1.376(6) .
C2 H2 0.9500 .
C3 C4 1.381(6) .
C3 H3 0.9500 .
C4 C5 1.391(5) .
C4 H4 0.9500 .
C5 C6 1.505(6) .
C6 H6A 0.9900 .
C6 H6B 0.9900 .
C7 C8 1.510(6) .
C7 H7A 0.9900 .
C7 H7B 0.9900 .
C8 C9 1.396(5) .
C9 C10 1.370(6) .
C9 H9 0.9500 .
C10 C11 1.395(6) .
C10 H10 0.9500 .
C11 C12 1.387(5) .
C11 H11 0.9500 .
C12 H12 0.9500 .
Cd2 N4 2.383(3) .
Cd2 N3 2.406(3) .
Cd2 Cl4 2.4724(11) .
Cd2 Cl3 2.5726(10) .
Cd2 Cl3 2.6690(10) 2_766
Cd2 Se2 2.8715(5) .
Se2 C19 1.957(4) .
Se2 C18 1.969(4) .
Cl3 Cd2 2.6690(10) 2_766
N3 C13 1.344(5) .
N3 C17 1.340(5) .
N4 C24 1.342(5) .
N4 C20 1.345(5) .
C13 C14 1.390(6) .
C13 H13 0.9500 .
C14 C15 1.379(6) .
C14 H14 0.9500 .
C15 C16 1.380(6) .
C15 H15 0.9500 .
C16 C17 1.398(6) .
C16 H16 0.9500 .
C17 C18 1.508(5) .
C18 H18A 0.9900 .
C18 H18B 0.9900 .
C19 C20 1.505(6) .
C19 H19A 0.9900 .
C19 H19B 0.9900 .
C20 C21 1.396(6) .
C21 C22 1.379(6) .
C21 H21 0.9500 .
C22 C23 1.386(6) .
C22 H22 0.9500 .
C23 C24 1.384(6) .
C23 H23 0.9500 .
C24 H24 0.9500 .

loop_
_geom_torsion_atom_site_label_1
_geom_torsion_atom_site_label_2
_geom_torsion_atom_site_label_3
_geom_torsion_atom_site_label_4
_geom_torsion
C5 N1 C1 C2 -0.9(5)
Cd1 N1 C1 C2 179.2(3)
N1 C1 C2 C3 1.0(6)
C1 C2 C3 C4 -0.2(6)
C2 C3 C4 C5 -0.8(6)
C1 N1 C5 C4 -0.2(5)
Cd1 N1 C5 C4 179.8(3)
C1 N1 C5 C6 179.7(3)
Cd1 N1 C5 C6 -0.3(4)
C3 C4 C5 N1 1.0(6)
C3 C4 C5 C6 -178.9(3)
N1 C5 C6 Se1 36.3(4)
C4 C5 C6 Se1 -143.9(3)
C12 N2 C8 C9 -0.5(5)
Cd1 N2 C8 C9 166.4(3)
C12 N2 C8 C7 176.0(3)
Cd1 N2 C8 C7 -17.1(5)
Se1 C7 C8 N2 37.4(5)
Se1 C7 C8 C9 -146.0(3)
N2 C8 C9 C10 0.9(6)
C7 C8 C9 C10 -175.6(4)
C8 C9 C10 C11 -0.6(6)
C9 C10 C11 C12 0.0(6)
C8 N2 C12 C11 -0.2(6)
Cd1 N2 C12 C11 -168.2(3)
C10 C11 C12 N2 0.4(6)
C17 N3 C13 C14 2.1(6)
Cd2 N3 C13 C14 -177.4(3)
N3 C13 C14 C15 -1.0(6)
C13 C14 C15 C16 -0.7(6)
C14 C15 C16 C17 1.2(6)
C13 N3 C17 C16 -1.5(6)
Cd2 N3 C17 C16 178.0(3)
C13 N3 C17 C18 -179.9(3)
Cd2 N3 C17 C18 -0.5(5)
C15 C16 C17 N3 -0.1(6)
C15 C16 C17 C18 178.3(4)
N3 C17 C18 Se2 -39.0(4)
C16 C17 C18 Se2 142.5(3)
C24 N4 C20 C21 0.7(5)
Cd2 N4 C20 C21 169.9(3)
C24 N4 C20 C19 -175.6(3)
Cd2 N4 C20 C19 -6.4(5)
Se2 C19 C20 N4 -30.7(5)
Se2 C19 C20 C21 152.9(3)
N4 C20 C21 C22 -2.6(6)
C19 C20 C21 C22 173.7(4)
C20 C21 C22 C23 2.2(6)
C21 C22 C23 C24 0.0(6)
C20 N4 C24 C23 1.6(5)
Cd2 N4 C24 C23 -168.2(3)
C22 C23 C24 N4 -1.9(6)
